data_2217441
loop_
_publ_author_name
'Gzella, Andrzej'
'Melzer, Ewa'
'Kaczmarek, Micha\/l S.'
'Wo\'zniak, Zenon'

_publ_section_title 1-Methyl-2-(4-methylphenyl)-4-morpholinopyridazine-3,6(1<i>H</i>,2<i>H</i>)-dione
_journal_coeditor_code CF2177
_journal_issue 2
_journal_name_full 'Acta Crystallographica Section E'
_journal_page_first o435
_journal_page_last o435
_journal_paper_doi 10.1107/S1600536808000111
_journal_volume 64
_journal_year 2008
_chemical_formula_iupac 'C16 H19 N3 O3'
_chemical_formula_moiety 'C16 H19 N3 O3'
_chemical_formula_sum 'C16 H19 N3 O3'
_chemical_formula_weight 301.34
_chemical_name_systematic
;
1-Methyl-2-(4-methylphenyl)-4-morpholinopyridazine-3,6(1H,2H)-dione
;
_space_group_IT_number 4
_symmetry_cell_setting monoclinic
_symmetry_space_group_name_Hall 'P 2yb'
_symmetry_space_group_name_H-M 'P 1 21 1'
_atom_sites_solution_hydrogens geom
_atom_sites_solution_primary direct
_atom_sites_solution_secondary difmap
_audit_creation_method SHELXL-97
_cell_angle_alpha 90.00
_cell_angle_beta 99.530(7)
_cell_angle_gamma 90.00
_cell_formula_units_Z 2
_cell_length_a 5.6246(6)
_cell_length_b 8.8923(6)
_cell_length_c 15.0842(10)
_cell_measurement_reflns_used 53
_cell_measurement_temperature 293(2)
_cell_measurement_theta_max 30.5
_cell_measurement_theta_min 14.8
_cell_volume 744.03(11)
_computing_cell_refinement 'KM-4 Software (Kuma, 1996)'
_computing_data_collection 'KM-4 Software (Kuma, 1996)'
_computing_data_reduction 'KM-4 Software (Kuma, 1996)'
_computing_molecular_graphics 'ORTEP-3 for Windows (Farrugia, 1997)'
_computing_publication_material 'WINGX (Farrugia, 1999)'
_computing_structure_refinement 'SHELXL97 (Sheldrick, 2008)'
_computing_structure_solution 'SHELXS97 (Sheldrick, 2008)'
_diffrn_ambient_temperature 293(2)
_diffrn_measured_fraction_theta_full 0.962
_diffrn_measured_fraction_theta_max 0.962
_diffrn_measurement_device_type 'Kuma Diffraction KM-4 diffractometer'
_diffrn_measurement_method \w--2\q
_diffrn_radiation_monochromator graphite
_diffrn_radiation_source 'fine-focus sealed tube'
_diffrn_radiation_type CuK\a
_diffrn_radiation_wavelength 1.54178
_diffrn_reflns_av_R_equivalents 0.0251
_diffrn_reflns_av_sigmaI/netI 0.0137
_diffrn_reflns_limit_h_max 6
_diffrn_reflns_limit_h_min -6
_diffrn_reflns_limit_k_max 10
_diffrn_reflns_limit_k_min -10
_diffrn_reflns_limit_l_max 18
_diffrn_reflns_limit_l_min 0
_diffrn_reflns_number 2796
_diffrn_reflns_theta_full 70.08
_diffrn_reflns_theta_max 70.08
_diffrn_reflns_theta_min 2.97
_diffrn_standards_decay_% <2
_diffrn_standards_interval_count 100
_diffrn_standards_number 2
_exptl_absorpt_coefficient_mu 0.775
_exptl_absorpt_correction_T_max 0.794
_exptl_absorpt_correction_T_min 0.716
_exptl_absorpt_correction_type psi-scan
_exptl_absorpt_process_details '(North <i>et al.</i>,  1968)'
_exptl_crystal_colour Colourless
_exptl_crystal_density_diffrn 1.345
_exptl_crystal_density_method 'not measured'
_exptl_crystal_description Block
_exptl_crystal_F_000 320
_exptl_crystal_size_max 0.38
_exptl_crystal_size_mid 0.35
_exptl_crystal_size_min 0.30
_refine_diff_density_max 0.153
_refine_diff_density_min -0.126
_refine_ls_abs_structure_details 'Flack (1983); 1249 Fiedel pairs'
_refine_ls_abs_structure_Flack 0.07(16)
_refine_ls_extinction_coef 0.0345(18)
_refine_ls_extinction_expression Fc^*^=kFc[1+0.001xFc^2^\l^3^/sin(2\q)]^-1/4^
_refine_ls_extinction_method SHELXL-97
_refine_ls_goodness_of_fit_ref 1.065
_refine_ls_hydrogen_treatment constr
_refine_ls_matrix_type full
_refine_ls_number_parameters 202
_refine_ls_number_reflns 2705
_refine_ls_number_restraints 1
_refine_ls_restrained_S_all 1.065
_refine_ls_R_factor_all 0.030
_refine_ls_R_factor_gt 0.029
_refine_ls_shift/su_max 0.001
_refine_ls_shift/su_mean 0.000
_refine_ls_structure_factor_coef Fsqd
_refine_ls_weighting_details 'calc w=1/[\s^2^(Fo^2^)+(0.0538P)^2^+0.0723P] where P=(Fo^2^+2Fc^2^)/3'
_refine_ls_weighting_scheme calc
_refine_ls_wR_factor_gt 0.081
_refine_ls_wR_factor_ref 0.082
_reflns_number_gt 2646
_reflns_number_total 2705
_reflns_threshold_expression >2\s(I)
_cod_data_source_file cf2177.cif
_cod_data_source_block I
_cod_depositor_comments
;
The following automatic conversions were performed:
'_symmetry_cell_setting' value 'Monoclinic' changed to 'monoclinic'
according to '/home/saulius/struct/CIF-dictionaries/cif_core.dic'
dictionary named 'cif_core.dic' version 2.4.1 from 2010-06-29.

Automatic conversion script
Id: cif_fix_enum 1527 2010-12-29 10:47:43Z saulius 

The following automatic conversions were performed:

'_symmetry_cell_setting' value 'Monoclinic' changed to 'monoclinic'
according to /home/saulius/struct/CIF-dictionaries/cif_core.dic
dictionary named 'cif_core.dic' version 2.4.1 from 2010-06-29.

Automatic conversion script
Id: cif_fix_values 1715 2011-07-08 13:25:40Z adriana 
;
_cod_original_sg_symbol_H-M 'P 21'
_cod_database_code 2217441
_cod_database_fobs_code 2217441

loop_
_symmetry_equiv_pos_as_xyz
'x, y, z'
'-x, y+1/2, -z'

loop_
_atom_site_type_symbol
_atom_site_label
_atom_site_fract_x
_atom_site_fract_y
_atom_site_fract_z
_atom_site_U_iso_or_equiv
_atom_site_adp_type
_atom_site_calc_flag
_atom_site_refinement_flags
_atom_site_occupancy
N N1 0.4950(2) 0.30562(12) 0.24834(8) 0.0381(3) Uani d . 1
N N2 0.4743(2) 0.15882(12) 0.28125(7) 0.0339(3) Uani d . 1
C C3 0.5939(3) 0.03738(15) 0.25416(8) 0.0325(3) Uani d . 1
C C4 0.7375(2) 0.06485(14) 0.18118(8) 0.0300(3) Uani d . 1
C C5 0.7609(3) 0.20788(15) 0.15387(9) 0.0359(3) Uani d . 1
H H5 0.8658 0.2264 0.1135 0.043 Uiso calc R 1
C C6 0.6334(3) 0.33293(15) 0.18353(9) 0.0369(3) Uani d . 1
C C7 0.3067(3) 0.41229(19) 0.25978(12) 0.0516(4) Uani d . 1
H H7A 0.3504 0.4642 0.3159 0.077 Uiso calc R 1
H H7B 0.1577 0.3595 0.2596 0.077 Uiso calc R 1
H H7C 0.2876 0.4837 0.2114 0.077 Uiso calc R 1
C C8 0.3819(2) 0.14755(15) 0.36480(8) 0.0326(3) Uani d . 1
C C9 0.4878(3) 0.22780(18) 0.43950(9) 0.0426(3) Uani d . 1
H H9 0.6209 0.2886 0.4367 0.051 Uiso calc R 1
C C10 0.3942(3) 0.2170(2) 0.51839(10) 0.0450(4) Uani d . 1
H H10 0.4645 0.2717 0.5684 0.054 Uiso calc R 1
C C11 0.1978(3) 0.12600(18) 0.52421(9) 0.0408(3) Uani d . 1
C C12 0.0964(3) 0.04506(18) 0.44820(10) 0.0425(3) Uani d . 1
H H12 -0.0346 -0.0175 0.4510 0.051 Uiso calc R 1
C C13 0.1868(3) 0.05591(17) 0.36881(9) 0.0381(3) Uani d . 1
H H13 0.1165 0.0018 0.3185 0.046 Uiso calc R 1
C C14 0.0953(4) 0.1141(2) 0.61008(11) 0.0581(5) Uani d . 1
H H14A 0.1592 0.0263 0.6427 0.087 Uiso calc R 1
H H14B -0.0771 0.1064 0.5961 0.087 Uiso calc R 1
H H14C 0.1385 0.2020 0.6461 0.087 Uiso calc R 1
O O15 0.5897(2) -0.08309(11) 0.29241(7) 0.0475(3) Uani d . 1
N N16 0.8655(2) -0.05448(13) 0.15642(7) 0.0339(3) Uani d . 1
C C17 0.7617(3) -0.20541(15) 0.13920(9) 0.0369(3) Uani d . 1
H H17A 0.6324 -0.2196 0.1737 0.044 Uiso calc R 1
H H17B 0.8843 -0.2807 0.1582 0.044 Uiso calc R 1
C C18 0.6651(3) -0.22466(16) 0.04052(10) 0.0407(3) Uani d . 1
H H18A 0.6047 -0.3264 0.0299 0.049 Uiso calc R 1
H H18B 0.5311 -0.1561 0.0234 0.049 Uiso calc R 1
O O19 0.8440(2) -0.19668(12) -0.01424(7) 0.0444(3) Uani d . 1
C C20 0.9381(3) -0.04743(17) 0.00089(9) 0.0404(3) Uani d . 1
H H20A 0.8098 0.0252 -0.0157 0.049 Uiso calc R 1
H H20B 1.0604 -0.0298 -0.0363 0.049 Uiso calc R 1
C C21 1.0461(3) -0.02754(16) 0.09851(9) 0.0386(3) Uani d . 1
H H21A 1.1792 -0.0972 0.1142 0.046 Uiso calc R 1
H H21B 1.1088 0.0738 0.1082 0.046 Uiso calc R 1
O O22 0.6396(2) 0.46036(12) 0.15195(8) 0.0522(3) Uani d . 1

loop_
_atom_site_aniso_label
_atom_site_aniso_U_11
_atom_site_aniso_U_22
_atom_site_aniso_U_33
_atom_site_aniso_U_12
_atom_site_aniso_U_13
_atom_site_aniso_U_23
N1 0.0510(7) 0.0290(6) 0.0389(6) 0.0038(5) 0.0206(5) 0.0022(5)
N2 0.0453(7) 0.0291(5) 0.0311(5) -0.0018(5) 0.0176(5) 0.0000(4)
C3 0.0425(7) 0.0313(6) 0.0260(5) -0.0011(5) 0.0122(5) -0.0013(5)
C4 0.0367(7) 0.0308(6) 0.0236(5) -0.0012(5) 0.0083(5) -0.0018(4)
C5 0.0458(8) 0.0327(7) 0.0332(6) -0.0023(6) 0.0181(5) 0.0008(5)
C6 0.0489(8) 0.0287(7) 0.0362(7) -0.0036(6) 0.0157(6) -0.0004(5)
C7 0.0578(10) 0.0419(8) 0.0617(9) 0.0102(7) 0.0289(8) 0.0014(7)
C8 0.0383(7) 0.0353(7) 0.0268(6) -0.0004(5) 0.0131(5) -0.0021(5)
C9 0.0449(9) 0.0472(8) 0.0393(7) -0.0128(6) 0.0174(6) -0.0094(6)
C10 0.0507(9) 0.0540(8) 0.0324(6) -0.0070(7) 0.0131(6) -0.0121(6)
C11 0.0462(8) 0.0462(8) 0.0332(7) 0.0025(6) 0.0163(6) 0.0023(6)
C12 0.0399(8) 0.0488(8) 0.0418(7) -0.0085(6) 0.0153(6) 0.0005(6)
C13 0.0385(7) 0.0445(8) 0.0319(6) -0.0063(6) 0.0082(5) -0.0042(5)
C14 0.0687(11) 0.0728(12) 0.0394(8) -0.0065(9) 0.0278(7) 0.0017(8)
O15 0.0746(7) 0.0334(5) 0.0418(5) 0.0051(5) 0.0307(5) 0.0098(4)
N16 0.0431(6) 0.0301(6) 0.0311(5) -0.0007(5) 0.0140(4) -0.0022(4)
C17 0.0511(8) 0.0264(6) 0.0363(7) -0.0004(6) 0.0165(6) -0.0002(5)
C18 0.0489(8) 0.0350(7) 0.0415(7) -0.0048(6) 0.0173(6) -0.0072(6)
O19 0.0602(7) 0.0384(6) 0.0397(5) -0.0032(5) 0.0237(5) -0.0100(4)
C20 0.0514(8) 0.0364(7) 0.0389(7) -0.0003(6) 0.0234(6) -0.0009(6)
C21 0.0373(7) 0.0382(7) 0.0435(7) 0.0015(6) 0.0163(5) -0.0039(6)
O22 0.0788(8) 0.0287(5) 0.0565(6) 0.0005(5) 0.0326(6) 0.0058(5)

loop_
_atom_type_symbol
_atom_type_description
_atom_type_scat_dispersion_real
_atom_type_scat_dispersion_imag
_atom_type_scat_source
C C 0.0181 0.0091 'International Tables Vol C Tables 4.2.6.8 and 6.1.1.4'
H H 0.0000 0.0000 'International Tables Vol C Tables 4.2.6.8 and 6.1.1.4'
N N 0.0311 0.0180 'International Tables Vol C Tables 4.2.6.8 and 6.1.1.4'
O O 0.0492 0.0322 'International Tables Vol C Tables 4.2.6.8 and 6.1.1.4'

loop_
_geom_angle_atom_site_label_1
_geom_angle_atom_site_label_2
_geom_angle_atom_site_label_3
_geom_angle
C6 N1 N2 120.42(11)
C6 N1 C7 118.75(12)
N2 N1 C7 117.31(11)
C3 N2 N1 123.52(11)
C3 N2 C8 118.10(11)
N1 N2 C8 115.76(10)
O15 C3 N2 120.18(11)
O15 C3 C4 123.32(12)
N2 C3 C4 116.39(11)
C5 C4 N16 124.41(12)
C5 C4 C3 118.17(11)
N16 C4 C3 116.66(11)
C4 C5 C6 123.79(12)
C4 C5 H5 118.1
C6 C5 H5 118.1
O22 C6 N1 119.68(12)
O22 C6 C5 123.02(12)
N1 C6 C5 117.28(11)
N1 C7 H7A 109.5
N1 C7 H7B 109.5
H7A C7 H7B 109.5
N1 C7 H7C 109.5
H7A C7 H7C 109.5
H7B C7 H7C 109.5
C13 C8 C9 120.59(12)
C13 C8 N2 118.96(11)
C9 C8 N2 120.45(12)
C10 C9 C8 119.45(14)
C10 C9 H9 120.3
C8 C9 H9 120.3
C9 C10 C11 121.15(14)
C9 C10 H10 119.4
C11 C10 H10 119.4
C10 C11 C12 118.17(12)
C10 C11 C14 121.26(14)
C12 C11 C14 120.57(15)
C13 C12 C11 121.25(13)
C13 C12 H12 119.4
C11 C12 H12 119.4
C8 C13 C12 119.38(12)
C8 C13 H13 120.3
C12 C13 H13 120.3
C11 C14 H14A 109.5
C11 C14 H14B 109.5
H14A C14 H14B 109.5
C11 C14 H14C 109.5
H14A C14 H14C 109.5
H14B C14 H14C 109.5
C4 N16 C21 118.94(11)
C4 N16 C17 123.00(11)
C21 N16 C17 109.79(10)
N16 C17 C18 110.23(11)
N16 C17 H17A 109.6
C18 C17 H17A 109.6
N16 C17 H17B 109.6
C18 C17 H17B 109.6
H17A C17 H17B 108.1
O19 C18 C17 112.26(12)
O19 C18 H18A 109.2
C17 C18 H18A 109.2
O19 C18 H18B 109.2
C17 C18 H18B 109.2
H18A C18 H18B 107.9
C18 O19 C20 110.30(10)
O19 C20 C21 110.04(12)
O19 C20 H20A 109.7
C21 C20 H20A 109.7
O19 C20 H20B 109.7
C21 C20 H20B 109.7
H20A C20 H20B 108.2
N16 C21 C20 110.87(11)
N16 C21 H21A 109.5
C20 C21 H21A 109.5
N16 C21 H21B 109.5
C20 C21 H21B 109.5
H21A C21 H21B 108.1

loop_
_geom_bond_atom_site_label_1
_geom_bond_atom_site_label_2
_geom_bond_distance
N1 C6 1.3686(17)
N1 N2 1.4083(15)
N1 C7 1.4530(19)
N2 C3 1.3700(18)
N2 C8 1.4440(15)
C3 O15 1.2188(17)
C3 C4 1.4897(16)
C4 C5 1.3500(18)
C4 N16 1.3685(17)
C5 C6 1.4344(19)
C5 H5 0.930
C6 O22 1.2319(18)
C7 H7A 0.960
C7 H7B 0.960
C7 H7C 0.960
C8 C13 1.376(2)
C8 C9 1.3826(19)
C9 C10 1.3819(18)
C9 H9 0.930
C10 C11 1.384(2)
C10 H10 0.930
C11 C12 1.393(2)
C11 C14 1.5062(18)
C12 C13 1.3796(18)
C12 H12 0.930
C13 H13 0.930
C14 H14A 0.960
C14 H14B 0.960
C14 H14C 0.960
N16 C21 1.4648(15)
N16 C17 1.4696(17)
C17 C18 1.507(2)
C17 H17A 0.970
C17 H17B 0.970
C18 O19 1.4256(16)
C18 H18A 0.970
C18 H18B 0.970
O19 C20 1.4330(18)
C20 C21 1.507(2)
C20 H20A 0.970
C20 H20B 0.970
C21 H21A 0.970
C21 H21B 0.970

loop_
_geom_hbond_atom_site_label_D
_geom_hbond_atom_site_label_H
_geom_hbond_atom_site_label_A
_geom_hbond_site_symmetry_A
_geom_hbond_distance_DH
_geom_hbond_distance_HA
_geom_hbond_distance_DA
_geom_hbond_angle_DHA
_geom_hbond_publ_flag
C17 H17A O15 . 0.97 2.21 2.8636(18) 124 yes
C10 H10 O15 2_656 0.93 2.53 3.3508(19) 148 yes
C14 H14C O15 2_656 0.96 2.53 3.419(2) 155 yes
C5 H5 O19 2_755 0.93 2.49 3.4124(19) 174 yes
C21 H21B O19 2_755 0.97 2.52 3.3036(18) 137 yes

loop_
_geom_torsion_atom_site_label_1
_geom_torsion_atom_site_label_2
_geom_torsion_atom_site_label_3
_geom_torsion_atom_site_label_4
_geom_torsion
C6 N1 N2 C3 2.4(2)
C7 N1 N2 C3 160.94(14)
C6 N1 N2 C8 163.62(12)
C7 N1 N2 C8 -37.79(18)
N1 N2 C3 O15 171.72(13)
C8 N2 C3 O15 10.9(2)
N1 N2 C3 C4 -4.50(19)
C8 N2 C3 C4 -165.37(11)
O15 C3 C4 C5 -169.22(15)
N2 C3 C4 C5 6.88(19)
O15 C3 C4 N16 1.3(2)
N2 C3 C4 N16 177.35(12)
N16 C4 C5 C6 -177.11(13)
C3 C4 C5 C6 -7.4(2)
N2 N1 C6 O22 176.13(14)
C7 N1 C6 O22 17.8(2)
N2 N1 C6 C5 -2.2(2)
C7 N1 C6 C5 -160.51(14)
C4 C5 C6 O22 -173.17(15)
C4 C5 C6 N1 5.1(2)
C3 N2 C8 C13 -71.32(17)
N1 N2 C8 C13 126.34(14)
C3 N2 C8 C9 108.77(16)
N1 N2 C8 C9 -53.57(18)
C13 C8 C9 C10 -0.8(2)
N2 C8 C9 C10 179.08(14)
C8 C9 C10 C11 0.7(3)
C9 C10 C11 C12 0.1(3)
C9 C10 C11 C14 -179.93(16)
C10 C11 C12 C13 -0.7(2)
C14 C11 C12 C13 179.35(15)
C9 C8 C13 C12 0.3(2)
N2 C8 C13 C12 -179.65(13)
C11 C12 C13 C8 0.5(2)
C5 C4 N16 C21 1.9(2)
C3 C4 N16 C21 -167.96(11)
C5 C4 N16 C17 -143.29(14)
C3 C4 N16 C17 46.90(17)
C4 N16 C17 C18 93.59(14)
C21 N16 C17 C18 -54.29(15)
N16 C17 C18 O19 55.96(15)
C17 C18 O19 C20 -58.23(16)
C18 O19 C20 C21 58.88(15)
C4 N16 C21 C20 -92.81(14)
C17 N16 C21 C20 56.56(15)
O19 C20 C21 N16 -58.94(14)

loop_
_cod_related_entry_id
_cod_related_entry_database
_cod_related_entry_code
1 ChemSpider 21119337
